data_2106414
loop_
_publ_author_name
'Penneman, R.A.'
'Ryan, R.R.'
'Kressin, I.K.'

_publ_section_title
;
 The Crystal Structure of Ammonium Heptafluorothorate, Ammonium
 Catena-di-mue-fluoro-pentafluorothorate(IV)
;
_journal_name_full 'Acta Crystallographica B (24,1968-38,1982)'
_journal_page_first 2279
_journal_page_last 2283
_journal_volume 27
_journal_year 1971
_chemical_formula_sum 'F7 H12 N3 Th'
_chemical_name_systematic '(N H4)3 Th F7'
_space_group_IT_number 62
_symmetry_space_group_name_Hall '-P 2ac 2n'
_symmetry_space_group_name_H-M 'P n m a'
_cell_angle_alpha 90
_cell_angle_beta 90
_cell_angle_gamma 90
_cell_formula_units_Z 4
_cell_length_a 13.944
_cell_length_b 7.928
_cell_length_c 7.041
_cell_volume 778.369
_citation_journal_id_ASTM ACBCAR
_cod_data_source_file Penneman_ACBCAR_1971_931.cif
_cod_data_source_block H12F7N3Th1
_cod_original_cell_volume 778.3687
_cod_original_formula_sum 'H12 F7 N3 Th1'
_cod_database_code 2106414

loop_
_symmetry_equiv_pos_as_xyz
x,y,z
-x+1/2,-y,z+1/2
x+1/2,-y+1/2,-z+1/2
-x,y+1/2,-z
-x,-y,-z
x-1/2,y,-z-1/2
-x-1/2,y-1/2,z-1/2
x,-y-1/2,z

loop_
_atom_site_label
_atom_site_type_symbol
_atom_site_fract_x
_atom_site_fract_y
_atom_site_fract_z
_atom_site_occupancy
_atom_site_U_iso_or_equiv
F4 F-1 0.1885 0.0788 0.1172 1 0.0
F1 F-1 0.9488 0.25 0.7809 1 0.0
N2 N-3 0.381 0.0444 0.9997 1 0.0
F2 F-1 0.6593 0.25 0.7483 1 0.0
N1 N-3 0.2787 0.25 0.455 1 0.0
F3 F-1 0.5596 0.25 0.1517 1 0.0
Th1 Th+4 0.0658 0.25 0.01241 1 0.0
F5 F-1 0.9464 0.0505 0.1306 1 0.0
